data_7705084
loop_
_publ_author_name
'Kuriki, Ryunosuke'
'Kuwabara, Takuya'
'Ishii, Youichi'

_publ_section_title
;
 Synthesis and structures of diaryloxystannylenes and -plumbylenes
 embedded in 1,3-diethers of thiacalix[4]arene.
;
_journal_issue 35
_journal_name_full 'Dalton transactions (Cambridge, England : 2003)'
_journal_page_first 12234
_journal_page_last 12241
_journal_paper_doi 10.1039/d0dt02496a
_journal_volume 49
_journal_year 2020
_chemical_formula_sum 'C75 H82 O4 S4 Sn'
_chemical_formula_weight 1294.33
_space_group_crystal_system triclinic
_space_group_IT_number 2
_space_group_name_Hall '-P 1'
_space_group_name_H-M_alt 'P -1'
_atom_sites_solution_hydrogens geom
_audit_creation_method SHELXL-2018/3
_audit_update_record
;
2020-07-15 deposited with the CCDC.	2020-08-10 downloaded from the CCDC.
;
_cell_angle_alpha 83.617(10)
_cell_angle_beta 85.056(11)
_cell_angle_gamma 75.959(9)
_cell_formula_units_Z 2
_cell_length_a 12.094(3)
_cell_length_b 12.497(3)
_cell_length_c 22.902(6)
_cell_measurement_reflns_used 8831
_cell_measurement_temperature 93(2)
_cell_measurement_theta_max 31.1704
_cell_measurement_theta_min 2.4018
_cell_volume 3330.8(15)
_computing_cell_refinement 'RIGAKU CrystalClear'
_computing_data_collection 'RIGAKU CrystalClear'
_computing_data_reduction 'RIGAKU CrystalClear'
_computing_molecular_graphics 'Yadokari-XG 2009(Wakita Nemoto et al.)'
_computing_publication_material 'Yadokari-XG 2009(Wakita,Nemoto et al.)'
_computing_structure_refinement 'SHELXL-2018/3 (Sheldrick, 2018)'
_computing_structure_solution 'SHELXT 2018/2 (Sheldrick, 2018)'
_diffrn_ambient_temperature 93(2)
_diffrn_detector_area_resol_mean 28.5714
_diffrn_measured_fraction_theta_full 0.977
_diffrn_measured_fraction_theta_max 0.956
_diffrn_measurement_device_type 'Rigaku VariMax Saturn'
_diffrn_measurement_method 'omega scans'
_diffrn_radiation_monochromator Confocal
_diffrn_radiation_source 'rotating-anode X-ray tube'
_diffrn_radiation_type MoK\a
_diffrn_radiation_wavelength 0.71075
_diffrn_reflns_av_R_equivalents 0.0636
_diffrn_reflns_av_unetI/netI 0.1145
_diffrn_reflns_Laue_measured_fraction_full 0.977
_diffrn_reflns_Laue_measured_fraction_max 0.956
_diffrn_reflns_limit_h_max 13
_diffrn_reflns_limit_h_min -15
_diffrn_reflns_limit_k_max 15
_diffrn_reflns_limit_k_min -16
_diffrn_reflns_limit_l_max 29
_diffrn_reflns_limit_l_min -29
_diffrn_reflns_number 26547
_diffrn_reflns_point_group_measured_fraction_full 0.977
_diffrn_reflns_point_group_measured_fraction_max 0.956
_diffrn_reflns_theta_full 25.242
_diffrn_reflns_theta_max 27.438
_diffrn_reflns_theta_min 3.039
_exptl_absorpt_coefficient_mu 0.557
_exptl_absorpt_correction_T_max 1.0000
_exptl_absorpt_correction_T_min 0.8455
_exptl_absorpt_correction_type multi-scan
_exptl_absorpt_process_details 'Jacobson, R. (1998) Private communication'
_exptl_crystal_colour Colorless
_exptl_crystal_density_diffrn 1.290
_exptl_crystal_description Prism
_exptl_crystal_F_000 1356
_exptl_crystal_size_max 0.1700
_exptl_crystal_size_mid 0.1500
_exptl_crystal_size_min 0.0500
_refine_diff_density_max 1.297
_refine_diff_density_min -1.222
_refine_diff_density_rms 0.136
_refine_ls_extinction_method none
_refine_ls_goodness_of_fit_ref 1.098
_refine_ls_hydrogen_treatment constr
_refine_ls_matrix_type full
_refine_ls_number_parameters 795
_refine_ls_number_reflns 14566
_refine_ls_number_restraints 0
_refine_ls_restrained_S_all 1.098
_refine_ls_R_factor_all 0.1081
_refine_ls_R_factor_gt 0.0851
_refine_ls_shift/su_max 0.001
_refine_ls_shift/su_mean 0.000
_refine_ls_structure_factor_coef Fsqd
_refine_ls_weighting_details 'w=1/[\s^2^(Fo^2^)+(0.0307P)^2^+18.1878P] where P=(Fo^2^+2Fc^2^)/3'
_refine_ls_weighting_scheme calc
_refine_ls_wR_factor_gt 0.1655
_refine_ls_wR_factor_ref 0.1827
_reflns_Friedel_coverage 0.000
_reflns_number_gt 11317
_reflns_number_total 14566
_reflns_threshold_expression 'I > 2\s(I)'
_cod_data_source_file d0dt02496a2.cif
_cod_data_source_block ydkr_a
_cod_depositor_comments
;
The following automatic conversions were performed:

data item '_exptl_absorpt_correction_type' value 'Multi-scan' was
changed to 'multi-scan' in accordance with the
/home/data/users/saulius/crontab/automatic-downloads/rss-feeds/RSC/lib/dictionaries/cif_core.dic
dictionary named 'cif_core.dic' version 2.4.2 last updated on
2011-04-26.

Automatic conversion script
Id: cif_fix_values 7556 2019-12-06 15:28:31Z antanas 

 Adding full bibliography for 7705084--7705088.cif.
;
_cod_original_cell_volume 3330.9(15)
_cod_database_code 7705084
_shelx_shelxl_version_number 2018/3
_shelx_space_group_comment
;
The symmetry employed for this shelxl refinement is uniquely defined
by the following loop, which should always be used as a source of
symmetry information in preference to the above space-group names.
They are only intended as comments.
;

loop_
_space_group_symop_operation_xyz
'x, y, z'
'-x, -y, -z'

loop_
_atom_site_label
_atom_site_type_symbol
_atom_site_fract_x
_atom_site_fract_y
_atom_site_fract_z
_atom_site_U_iso_or_equiv
_atom_site_adp_type
_atom_site_occupancy
_atom_site_site_symmetry_order
_atom_site_calc_flag
_atom_site_refinement_flags_posn
_atom_site_refinement_flags_adp
_atom_site_refinement_flags_occupancy
_atom_site_disorder_assembly
_atom_site_disorder_group
Sn1 Sn 0.72395(3) 0.48912(3) 0.62342(2) 0.01739(11) Uani 1 1 d . . . . .
O1 O 0.6389(3) 0.4119(3) 0.69146(17) 0.0176(8) Uani 1 1 d . . . . .
O2 O 0.7887(3) 0.5513(3) 0.68984(17) 0.0189(8) Uani 1 1 d . . . . .
C1 C 0.5692(5) 0.3448(4) 0.7040(2) 0.0154(11) Uani 1 1 d . . . . .
C2 C 0.6099(5) 0.2287(5) 0.7140(2) 0.0180(11) Uani 1 1 d . . . . .
C3 C 0.5359(5) 0.1580(5) 0.7286(2) 0.0171(11) Uani 1 1 d . . . . .
H3 H 0.566754 0.082259 0.735138 0.020 Uiso 1 1 calc R U . . .
C4 C 0.4175(5) 0.1970(5) 0.7336(2) 0.0188(11) Uani 1 1 d . . . . .
C5 C 0.3781(5) 0.3121(5) 0.7260(2) 0.0173(11) Uani 1 1 d . . . . .
H5 H 0.299897 0.342065 0.730654 0.021 Uiso 1 1 calc R U . . .
C6 C 0.4500(5) 0.3842(4) 0.7117(2) 0.0156(11) Uani 1 1 d . . . . .
C7 C 0.3338(5) 0.1214(5) 0.7453(3) 0.0213(12) Uani 1 1 d . . . . .
C8 C 0.2577(5) 0.1413(5) 0.6925(3) 0.0282(14) Uani 1 1 d . . . . .
H8 H 0.217013 0.217671 0.688258 0.042 Uiso 1 1 calc R U . . .
H8A H 0.204119 0.095094 0.699225 0.042 Uiso 1 1 calc R U . . .
H8B H 0.304586 0.123603 0.657315 0.042 Uiso 1 1 calc R U . . .
C9 C 0.3952(5) -0.0007(5) 0.7535(3) 0.0315(15) Uani 1 1 d . . . . .
H9 H 0.440643 -0.021250 0.718207 0.047 Uiso 1 1 calc R U . . .
H9A H 0.339977 -0.044987 0.761565 0.047 Uiso 1 1 calc R U . . .
H9B H 0.443684 -0.012813 0.785812 0.047 Uiso 1 1 calc R U . . .
C10 C 0.2569(6) 0.1497(6) 0.8020(3) 0.0359(16) Uani 1 1 d . . . . .
H10 H 0.303079 0.133698 0.835367 0.054 Uiso 1 1 calc R U . . .
H10A H 0.200912 0.105973 0.807205 0.054 Uiso 1 1 calc R U . . .
H10B H 0.219039 0.226893 0.798491 0.054 Uiso 1 1 calc R U . . .
S1 S 0.75536(12) 0.16156(12) 0.69847(7) 0.0196(3) Uani 1 1 d . . . . .
C11 C 0.8951(5) 0.3006(4) 0.7096(2) 0.0171(11) Uani 1 1 d . . . . .
C12 C 0.8328(5) 0.2281(4) 0.7392(2) 0.0178(11) Uani 1 1 d . . . . .
C13 C 0.8381(5) 0.2057(5) 0.8001(3) 0.0195(12) Uani 1 1 d . . . . .
H13 H 0.797050 0.157232 0.819838 0.023 Uiso 1 1 calc R U . . .
C14 C 0.9030(5) 0.2536(5) 0.8322(3) 0.0213(12) Uani 1 1 d . . . . .
C15 C 0.9637(5) 0.3276(5) 0.8016(2) 0.0205(12) Uani 1 1 d . . . . .
H15 H 1.007052 0.361239 0.822134 0.025 Uiso 1 1 calc R U . . .
C16 C 0.9591(5) 0.3510(4) 0.7405(3) 0.0177(11) Uani 1 1 d . . . . .
O3 O 0.8847(3) 0.3304(3) 0.64979(16) 0.0170(8) Uani 1 1 d . . . . .
C17 C 0.9652(5) 0.2583(5) 0.6116(3) 0.0218(12) Uani 1 1 d . . . . .
H17 H 0.963778 0.181605 0.623288 0.026 Uiso 1 1 calc R U . . .
H17A H 1.041980 0.266674 0.615090 0.026 Uiso 1 1 calc R U . . .
C18 C 0.9322(5) 0.2892(5) 0.5490(3) 0.0202(12) Uani 1 1 d . . . . .
C19 C 0.9861(5) 0.3572(5) 0.5110(3) 0.0248(13) Uani 1 1 d . . . . .
H19 H 1.043510 0.384562 0.524211 0.030 Uiso 1 1 calc R U . . .
C20 C 0.9552(6) 0.3847(6) 0.4536(3) 0.0311(15) Uani 1 1 d . . . . .
H20 H 0.992287 0.430175 0.428403 0.037 Uiso 1 1 calc R U . . .
C21 C 0.8698(6) 0.3453(6) 0.4334(3) 0.0349(16) Uani 1 1 d . . . . .
H21 H 0.848407 0.365099 0.394906 0.042 Uiso 1 1 calc R U . . .
C22 C 0.8160(6) 0.2757(6) 0.4710(3) 0.0319(15) Uani 1 1 d . . . . .
H22 H 0.759621 0.247510 0.457395 0.038 Uiso 1 1 calc R U . . .
C23 C 0.8464(5) 0.2480(5) 0.5293(3) 0.0227(13) Uani 1 1 d . . . . .
H23 H 0.809563 0.202457 0.554646 0.027 Uiso 1 1 calc R U . . .
C24 C 0.9066(6) 0.2239(5) 0.8992(3) 0.0275(14) Uani 1 1 d . . . . .
C25 C 0.9841(6) 0.2804(6) 0.9273(3) 0.0368(17) Uani 1 1 d . . . . .
H25 H 1.061342 0.255093 0.911932 0.055 Uiso 1 1 calc R U . . .
H25A H 0.979806 0.262679 0.969141 0.055 Uiso 1 1 calc R U . . .
H25B H 0.959899 0.359216 0.918438 0.055 Uiso 1 1 calc R U . . .
C26 C 0.9522(7) 0.0970(6) 0.9115(3) 0.0380(17) Uani 1 1 d . . . . .
H26 H 1.028150 0.075425 0.893775 0.057 Uiso 1 1 calc R U . . .
H26A H 0.903278 0.059523 0.895104 0.057 Uiso 1 1 calc R U . . .
H26B H 0.953265 0.077486 0.953208 0.057 Uiso 1 1 calc R U . . .
C27 C 0.7854(7) 0.2584(7) 0.9277(3) 0.0448(19) Uani 1 1 d . . . . .
H27 H 0.786386 0.236384 0.969247 0.067 Uiso 1 1 calc R U . . .
H27A H 0.735708 0.223031 0.910465 0.067 Uiso 1 1 calc R U . . .
H27B H 0.758198 0.337353 0.921395 0.067 Uiso 1 1 calc R U . . .
S2 S 1.04488(12) 0.43664(11) 0.70092(6) 0.0187(3) Uani 1 1 d . . . . .
C28 C 0.8535(5) 0.6162(4) 0.7010(2) 0.0151(11) Uani 1 1 d . . . . .
C29 C 0.9712(5) 0.5751(5) 0.7122(2) 0.0175(11) Uani 1 1 d . . . . .
C30 C 1.0391(5) 0.6444(5) 0.7242(3) 0.0218(12) Uani 1 1 d . . . . .
H30 H 1.115478 0.613673 0.731002 0.026 Uiso 1 1 calc R U . . .
C31 C 0.9966(5) 0.7588(5) 0.7264(3) 0.0208(12) Uani 1 1 d . . . . .
C32 C 0.8813(5) 0.7992(5) 0.7184(3) 0.0192(12) Uani 1 1 d . . . . .
H32 H 0.849254 0.874143 0.721428 0.023 Uiso 1 1 calc R U . . .
C33 C 0.8111(5) 0.7316(4) 0.7059(2) 0.0164(11) Uani 1 1 d . . . . .
C34 C 1.0773(11) 0.8299(9) 0.7394(5) 0.019(2) Uani 0.777(11) 1 d . . P A 1
C35 C 1.1740(8) 0.8203(8) 0.6892(4) 0.025(2) Uani 0.777(11) 1 d . . P A 1
H35 H 1.140846 0.844050 0.651906 0.038 Uiso 0.777(11) 1 calc R U P A 1
H35A H 1.216585 0.744732 0.689228 0.038 Uiso 0.777(11) 1 calc R U P A 1
H35B H 1.224137 0.866389 0.695428 0.038 Uiso 0.777(11) 1 calc R U P A 1
C36 C 1.1328(7) 0.7892(7) 0.7987(3) 0.027(2) Uani 0.777(11) 1 d . . P A 1
H36 H 1.179263 0.837793 0.806367 0.040 Uiso 0.777(11) 1 calc R U P A 1
H36A H 1.179516 0.715481 0.796742 0.040 Uiso 0.777(11) 1 calc R U P A 1
H36B H 1.074207 0.789035 0.829708 0.040 Uiso 0.777(11) 1 calc R U P A 1
C37 C 1.0143(7) 0.9515(7) 0.7415(4) 0.025(2) Uani 0.777(11) 1 d . . P A 1
H37 H 0.951951 0.957148 0.770832 0.038 Uiso 0.777(11) 1 calc R U P A 1
H37A H 0.985408 0.980500 0.703780 0.038 Uiso 0.777(11) 1 calc R U P A 1
H37B H 1.066023 0.993246 0.751308 0.038 Uiso 0.777(11) 1 calc R U P A 1
C38 C 1.065(6) 0.850(5) 0.725(3) 0.044(8) Uani 0.223(11) 1 d . . P A 2
C39 C 1.030(3) 0.911(3) 0.7758(19) 0.044(8) Uani 0.223(11) 1 d . . P A 2
H39 H 1.037760 0.860046 0.810747 0.066 Uiso 0.223(11) 1 calc R U P A 2
H39A H 0.952120 0.950987 0.773501 0.066 Uiso 0.223(11) 1 calc R U P A 2
H39B H 1.077891 0.961509 0.776969 0.066 Uiso 0.223(11) 1 calc R U P A 2
C40 C 1.050(3) 0.934(2) 0.6669(15) 0.035(9) Uani 0.223(11) 1 d . . P A 2
H40 H 1.097618 0.984805 0.667315 0.052 Uiso 0.223(11) 1 calc R U P A 2
H40A H 0.971277 0.974610 0.665708 0.052 Uiso 0.223(11) 1 calc R U P A 2
H40B H 1.070534 0.893515 0.632860 0.052 Uiso 0.223(11) 1 calc R U P A 2
C41 C 1.192(3) 0.791(3) 0.723(2) 0.045(11) Uani 0.223(11) 1 d . . P A 2
H41 H 1.207594 0.738669 0.756901 0.068 Uiso 0.223(11) 1 calc R U P A 2
H41A H 1.237293 0.844321 0.721985 0.068 Uiso 0.223(11) 1 calc R U P A 2
H41B H 1.211254 0.751988 0.687933 0.068 Uiso 0.223(11) 1 calc R U P A 2
S3 S 0.66971(12) 0.80160(11) 0.68818(6) 0.0190(3) Uani 1 1 d . . . . .
C42 C 0.5266(5) 0.6589(4) 0.7027(2) 0.0154(11) Uani 1 1 d . . . . .
C43 C 0.5820(5) 0.7232(4) 0.7303(2) 0.0165(11) Uani 1 1 d . . . . .
C44 C 0.5606(5) 0.7278(5) 0.7908(3) 0.0215(12) Uani 1 1 d . . . . .
H44 H 0.596146 0.771232 0.809726 0.026 Uiso 1 1 calc R U . . .
C45 C 0.4891(5) 0.6709(5) 0.8236(2) 0.0200(12) Uani 1 1 d . . . . .
C46 C 0.4344(5) 0.6064(5) 0.7942(2) 0.0178(11) Uani 1 1 d . . . . .
H46 H 0.384833 0.567807 0.815329 0.021 Uiso 1 1 calc R U . . .
C47 C 0.4540(5) 0.6004(4) 0.7339(3) 0.0180(11) Uani 1 1 d . . . . .
O4 O 0.5562(3) 0.6438(3) 0.64298(16) 0.0166(8) Uani 1 1 d . . . . .
C48 C 0.4903(5) 0.7254(5) 0.6011(2) 0.0213(12) Uani 1 1 d . . . . .
H48 H 0.489353 0.799683 0.610016 0.026 Uiso 1 1 calc R U . . .
H48A H 0.412191 0.717499 0.602948 0.026 Uiso 1 1 calc R U . . .
C49 C 0.5464(5) 0.7051(5) 0.5411(2) 0.0198(12) Uani 1 1 d . . . . .
C50 C 0.6456(5) 0.7427(5) 0.5229(3) 0.0240(13) Uani 1 1 d . . . . .
H50 H 0.673616 0.783839 0.547017 0.029 Uiso 1 1 calc R U . . .
C51 C 0.7015(5) 0.7181(5) 0.4688(3) 0.0284(14) Uani 1 1 d . . . . .
H51 H 0.767041 0.743224 0.456983 0.034 Uiso 1 1 calc R U . . .
C52 C 0.6617(6) 0.6572(5) 0.4322(3) 0.0284(14) Uani 1 1 d . . . . .
H52 H 0.700360 0.641012 0.396173 0.034 Uiso 1 1 calc R U . . .
C53 C 0.5628(6) 0.6201(5) 0.4497(3) 0.0296(15) Uani 1 1 d . . . . .
H53 H 0.534910 0.579829 0.425000 0.036 Uiso 1 1 calc R U . . .
C54 C 0.5060(5) 0.6432(5) 0.5040(3) 0.0250(13) Uani 1 1 d . . . . .
H54 H 0.440834 0.617455 0.515738 0.030 Uiso 1 1 calc R U . . .
C55 C 0.4709(6) 0.6717(6) 0.8911(3) 0.0344(16) Uani 1 1 d . . . . .
C56 C 0.5468(10) 0.5607(7) 0.9186(4) 0.072(3) Uani 1 1 d . . . . .
H56 H 0.526351 0.551027 0.959956 0.108 Uiso 1 1 calc R U . . .
H56A H 0.625772 0.563243 0.912947 0.108 Uiso 1 1 calc R U . . .
H56B H 0.534928 0.499873 0.899782 0.108 Uiso 1 1 calc R U . . .
C57 C 0.3510(9) 0.6719(13) 0.9121(4) 0.109(6) Uani 1 1 d . . . . .
H57 H 0.343615 0.669791 0.954212 0.163 Uiso 1 1 calc R U . . .
H57A H 0.331131 0.608090 0.900047 0.163 Uiso 1 1 calc R U . . .
H57B H 0.300715 0.737911 0.895428 0.163 Uiso 1 1 calc R U . . .
C58 C 0.5063(8) 0.7673(6) 0.9131(3) 0.045(2) Uani 1 1 d . . . . .
H58 H 0.462129 0.835985 0.895562 0.067 Uiso 1 1 calc R U . . .
H58A H 0.585903 0.762139 0.902704 0.067 Uiso 1 1 calc R U . . .
H58B H 0.493358 0.764566 0.955176 0.067 Uiso 1 1 calc R U . . .
S4 S 0.38006(12) 0.52529(12) 0.69538(6) 0.0183(3) Uani 1 1 d . . . . .
C59 C 0.5661(6) 0.0679(6) 0.5902(3) 0.0366(16) Uani 1 1 d . . . . .
H59 H 0.571107 0.137008 0.603032 0.055 Uiso 1 1 calc R U . . .
H59A H 0.566408 0.014200 0.623605 0.055 Uiso 1 1 calc R U . . .
H59B H 0.496677 0.078258 0.570616 0.055 Uiso 1 1 calc R U . . .
C60 C 0.6676(6) 0.0271(5) 0.5478(3) 0.0251(13) Uani 1 1 d . . . . .
C61 C 0.7748(6) -0.0237(5) 0.5686(3) 0.0318(15) Uani 1 1 d . . . . .
H61 H 0.783538 -0.033708 0.608937 0.038 Uiso 1 1 calc R U . . .
C62 C 0.8677(7) -0.0592(6) 0.5307(4) 0.049(2) Uani 1 1 d . . . . .
H62 H 0.938270 -0.094260 0.545149 0.059 Uiso 1 1 calc R U . . .
C63 C 0.8548(8) -0.0421(6) 0.4704(4) 0.053(2) Uani 1 1 d . . . . .
H63 H 0.917506 -0.062978 0.444129 0.064 Uiso 1 1 calc R U . . .
C64 C 0.7483(8) 0.0061(6) 0.4495(3) 0.047(2) Uani 1 1 d . . . . .
H64 H 0.739666 0.016255 0.409142 0.056 Uiso 1 1 calc R U . . .
C65 C 0.6557(6) 0.0388(5) 0.4874(3) 0.0315(15) Uani 1 1 d . . . . .
H65 H 0.584264 0.069167 0.472796 0.038 Uiso 1 1 calc R U . . .
C66 C 0.7151(8) -0.0654(7) 1.0324(3) 0.048(2) Uani 1 1 d . . . . .
H66 H 0.734072 -0.140455 1.049942 0.072 Uiso 1 1 calc R U . . .
H66A H 0.642039 -0.027811 1.048663 0.072 Uiso 1 1 calc R U . . .
H66B H 0.772148 -0.028151 1.040385 0.072 Uiso 1 1 calc R U . . .
C67 C 0.7107(6) -0.0650(6) 0.9666(3) 0.0376(17) Uani 1 1 d . . . . .
C68 C 0.6322(6) 0.0180(6) 0.9355(3) 0.0348(16) Uani 1 1 d . . . . .
H68 H 0.580310 0.070844 0.955911 0.042 Uiso 1 1 calc R U . . .
C69 C 0.6304(6) 0.0228(6) 0.8747(3) 0.0361(16) Uani 1 1 d . . . . .
H69 H 0.577597 0.078653 0.854857 0.043 Uiso 1 1 calc R U . . .
C70 C 0.7066(6) -0.0548(6) 0.8436(3) 0.0330(15) Uani 1 1 d . . . . .
H70 H 0.706037 -0.051394 0.802876 0.040 Uiso 1 1 calc R U . . .
C71 C 0.7842(6) -0.1385(6) 0.8742(3) 0.0344(16) Uani 1 1 d . . . . .
H71 H 0.834974 -0.192255 0.853919 0.041 Uiso 1 1 calc R U . . .
C72 C 0.7861(6) -0.1417(6) 0.9348(3) 0.0360(16) Uani 1 1 d . . . . .
H72 H 0.839519 -0.197125 0.954563 0.043 Uiso 1 1 calc R U . . .
C73 C 0.4199(9) 0.3031(10) 0.8828(6) 0.092(4) Uani 1 1 d . . . . .
H73 H 0.413755 0.262823 0.850371 0.137 Uiso 1 1 calc R U . . .
H73A H 0.445145 0.251900 0.916117 0.137 Uiso 1 1 calc R U . . .
H73B H 0.473952 0.347893 0.871907 0.137 Uiso 1 1 calc R U . . .
C74 C 0.3045(4) 0.3767(4) 0.8986(3) 0.058(3) Uani 1 1 d G . . . .
C75 C 0.2263(5) 0.4402(5) 0.8600(2) 0.0412(18) Uani 1 1 d G . . . .
H75 H 0.239673 0.435136 0.819677 0.049 Uiso 1 1 calc R U . . .
C76 C 0.1280(4) 0.5114(4) 0.8816(3) 0.064(3) Uani 1 1 d G . . . .
H76 H 0.075656 0.553880 0.855777 0.077 Uiso 1 1 calc R U . . .
C77 C 0.1080(6) 0.5190(6) 0.9419(4) 0.099(5) Uani 1 1 d G . . . .
H77 H 0.042261 0.566592 0.956339 0.119 Uiso 1 1 calc R U . . .
C78 C 0.1863(8) 0.4555(7) 0.9805(2) 0.106(6) Uani 1 1 d G . . . .
H78 H 0.172883 0.460560 1.020802 0.127 Uiso 1 1 calc R U . . .
C79 C 0.2845(7) 0.3843(6) 0.9589(3) 0.081(4) Uani 1 1 d G . . . .
H79 H 0.336900 0.341814 0.984703 0.097 Uiso 1 1 calc R U . . .

loop_
_atom_site_aniso_label
_atom_site_aniso_U_11
_atom_site_aniso_U_22
_atom_site_aniso_U_33
_atom_site_aniso_U_23
_atom_site_aniso_U_13
_atom_site_aniso_U_12
Sn1 0.0173(2) 0.01559(19) 0.01832(19) -0.00067(14) -0.00261(15) -0.00192(15)
O1 0.0130(19) 0.0146(19) 0.025(2) 0.0014(16) 0.0002(16) -0.0051(15)
O2 0.019(2) 0.0154(19) 0.024(2) -0.0011(16) -0.0065(16) -0.0057(16)
C1 0.018(3) 0.011(2) 0.018(3) 0.002(2) -0.007(2) -0.004(2)
C2 0.017(3) 0.021(3) 0.017(3) -0.002(2) -0.005(2) -0.004(2)
C3 0.018(3) 0.015(3) 0.018(3) 0.001(2) -0.002(2) -0.005(2)
C4 0.019(3) 0.022(3) 0.016(3) 0.000(2) -0.004(2) -0.006(2)
C5 0.013(3) 0.018(3) 0.020(3) -0.001(2) 0.001(2) -0.002(2)
C6 0.016(3) 0.014(3) 0.017(3) -0.001(2) -0.005(2) -0.004(2)
C7 0.022(3) 0.018(3) 0.023(3) 0.003(2) -0.004(2) -0.006(2)
C8 0.024(3) 0.023(3) 0.041(4) 0.006(3) -0.008(3) -0.014(3)
C9 0.019(3) 0.020(3) 0.054(4) 0.006(3) -0.009(3) -0.003(3)
C10 0.035(4) 0.036(4) 0.041(4) -0.004(3) 0.011(3) -0.021(3)
S1 0.0159(7) 0.0163(7) 0.0273(7) -0.0042(6) -0.0034(6) -0.0037(5)
C11 0.014(3) 0.016(3) 0.020(3) -0.001(2) -0.002(2) 0.001(2)
C12 0.015(3) 0.014(3) 0.023(3) 0.000(2) -0.003(2) 0.000(2)
C13 0.020(3) 0.016(3) 0.022(3) 0.000(2) 0.002(2) -0.005(2)
C14 0.021(3) 0.022(3) 0.019(3) -0.003(2) -0.001(2) -0.002(2)
C15 0.022(3) 0.018(3) 0.021(3) -0.006(2) -0.003(2) -0.002(2)
C16 0.011(3) 0.013(3) 0.029(3) -0.003(2) 0.000(2) -0.001(2)
O3 0.017(2) 0.0131(18) 0.0182(19) -0.0035(15) -0.0003(16) 0.0014(15)
C17 0.017(3) 0.021(3) 0.026(3) 0.000(2) -0.001(2) -0.001(2)
C18 0.017(3) 0.018(3) 0.023(3) -0.002(2) -0.001(2) -0.001(2)
C19 0.025(3) 0.023(3) 0.025(3) -0.002(2) 0.002(3) -0.004(3)
C20 0.039(4) 0.031(4) 0.026(3) -0.003(3) 0.000(3) -0.013(3)
C21 0.043(4) 0.031(4) 0.027(3) 0.004(3) -0.014(3) -0.002(3)
C22 0.027(3) 0.035(4) 0.038(4) -0.013(3) -0.014(3) -0.008(3)
C23 0.022(3) 0.017(3) 0.030(3) -0.010(2) -0.005(3) -0.002(2)
C24 0.038(4) 0.029(3) 0.017(3) -0.004(2) -0.004(3) -0.010(3)
C25 0.049(4) 0.047(4) 0.020(3) 0.000(3) -0.013(3) -0.020(4)
C26 0.051(5) 0.032(4) 0.031(4) 0.008(3) -0.008(3) -0.013(3)
C27 0.046(5) 0.057(5) 0.030(4) -0.011(4) 0.010(3) -0.011(4)
S2 0.0145(7) 0.0146(6) 0.0267(7) -0.0015(5) 0.0004(6) -0.0035(5)
C28 0.013(3) 0.014(3) 0.019(3) -0.003(2) -0.001(2) -0.005(2)
C29 0.018(3) 0.015(3) 0.019(3) 0.000(2) 0.002(2) -0.004(2)
C30 0.015(3) 0.022(3) 0.028(3) -0.003(2) 0.001(2) -0.005(2)
C31 0.020(3) 0.018(3) 0.027(3) -0.007(2) -0.001(2) -0.008(2)
C32 0.017(3) 0.015(3) 0.027(3) -0.003(2) 0.001(2) -0.006(2)
C33 0.016(3) 0.013(3) 0.019(3) -0.003(2) 0.001(2) -0.001(2)
C34 0.015(5) 0.011(5) 0.029(6) -0.003(4) -0.001(4) -0.001(4)
C35 0.020(4) 0.029(5) 0.034(5) -0.005(4) -0.002(4) -0.017(4)
C36 0.035(5) 0.026(4) 0.026(4) 0.000(3) -0.014(4) -0.016(4)
C37 0.019(4) 0.014(4) 0.045(5) -0.003(4) -0.001(4) -0.007(3)
C38 0.028(15) 0.036(17) 0.07(2) 0.014(15) -0.013(15) -0.010(13)
C39 0.028(15) 0.036(17) 0.07(2) 0.014(15) -0.013(15) -0.010(13)
C40 0.031(17) 0.021(15) 0.06(2) -0.027(14) 0.003(15) -0.013(13)
C41 0.026(18) 0.03(2) 0.08(3) -0.04(2) 0.00(2) 0.000(15)
S3 0.0171(7) 0.0145(6) 0.0243(7) 0.0026(5) -0.0031(6) -0.0029(5)
C42 0.014(3) 0.014(2) 0.017(3) 0.000(2) -0.004(2) 0.000(2)
C43 0.015(3) 0.016(3) 0.018(3) 0.004(2) -0.003(2) -0.003(2)
C44 0.024(3) 0.017(3) 0.025(3) -0.003(2) -0.008(2) -0.005(2)
C45 0.019(3) 0.026(3) 0.017(3) -0.003(2) -0.004(2) -0.007(2)
C46 0.013(3) 0.024(3) 0.017(3) -0.002(2) 0.001(2) -0.005(2)
C47 0.014(3) 0.015(3) 0.024(3) -0.003(2) -0.005(2) 0.000(2)
O4 0.021(2) 0.0129(18) 0.0137(18) 0.0001(15) -0.0042(15) 0.0015(16)
C48 0.020(3) 0.019(3) 0.020(3) 0.002(2) -0.003(2) 0.002(2)
C49 0.017(3) 0.019(3) 0.018(3) 0.000(2) 0.001(2) 0.003(2)
C50 0.029(3) 0.011(3) 0.032(3) 0.005(2) -0.007(3) -0.007(2)
C51 0.021(3) 0.030(3) 0.034(4) 0.000(3) 0.004(3) -0.009(3)
C52 0.032(4) 0.034(4) 0.017(3) 0.000(3) 0.001(3) -0.003(3)
C53 0.044(4) 0.031(3) 0.015(3) -0.005(3) -0.002(3) -0.010(3)
C54 0.026(3) 0.021(3) 0.026(3) 0.003(2) -0.003(3) -0.005(3)
C55 0.043(4) 0.050(4) 0.019(3) -0.006(3) 0.004(3) -0.028(4)
C56 0.134(10) 0.045(5) 0.039(5) 0.009(4) -0.036(6) -0.019(6)
C57 0.075(7) 0.246(17) 0.045(6) -0.076(8) 0.036(5) -0.100(10)
C58 0.071(6) 0.041(4) 0.027(4) -0.007(3) 0.003(4) -0.025(4)
S4 0.0147(7) 0.0175(7) 0.0231(7) -0.0028(5) -0.0032(5) -0.0032(5)
C59 0.045(4) 0.025(3) 0.037(4) -0.001(3) 0.002(3) -0.004(3)
C60 0.031(3) 0.010(3) 0.034(3) -0.004(2) 0.004(3) -0.006(2)
C61 0.041(4) 0.018(3) 0.041(4) 0.002(3) -0.006(3) -0.017(3)
C62 0.034(4) 0.024(4) 0.089(7) 0.000(4) -0.002(4) -0.008(3)
C63 0.061(6) 0.019(4) 0.074(6) -0.008(4) 0.032(5) -0.009(4)
C64 0.085(7) 0.023(4) 0.030(4) -0.002(3) 0.006(4) -0.013(4)
C65 0.050(4) 0.016(3) 0.027(3) -0.004(3) -0.003(3) -0.006(3)
C66 0.066(6) 0.051(5) 0.029(4) -0.006(4) -0.009(4) -0.012(4)
C67 0.040(4) 0.046(4) 0.030(4) 0.001(3) -0.006(3) -0.018(4)
C68 0.035(4) 0.031(4) 0.041(4) -0.006(3) 0.001(3) -0.013(3)
C69 0.041(4) 0.040(4) 0.028(3) 0.007(3) -0.006(3) -0.015(3)
C70 0.044(4) 0.035(4) 0.022(3) 0.004(3) 0.003(3) -0.017(3)
C71 0.035(4) 0.034(4) 0.035(4) -0.009(3) 0.001(3) -0.009(3)
C72 0.042(4) 0.036(4) 0.034(4) 0.001(3) -0.009(3) -0.016(3)
C73 0.071(8) 0.079(8) 0.125(11) -0.032(8) -0.017(7) -0.002(6)
C74 0.037(5) 0.036(4) 0.103(8) -0.007(5) 0.014(5) -0.019(4)
C75 0.058(5) 0.043(4) 0.029(4) -0.013(3) 0.004(4) -0.021(4)
C76 0.037(5) 0.044(5) 0.113(9) -0.001(5) -0.011(5) -0.013(4)
C77 0.100(10) 0.100(10) 0.123(11) -0.077(9) 0.086(9) -0.077(8)
C78 0.155(14) 0.160(15) 0.045(6) -0.020(8) 0.022(8) -0.126(13)
C79 0.087(8) 0.082(8) 0.084(8) 0.041(7) -0.053(7) -0.043(7)

loop_
_atom_type_symbol
_atom_type_description
_atom_type_scat_dispersion_real
_atom_type_scat_dispersion_imag
_atom_type_scat_source
C C 0.0033 0.0016 'International Tables Vol C Tables 4.2.6.8 and 6.1.1.4'
H H 0.0000 0.0000 'International Tables Vol C Tables 4.2.6.8 and 6.1.1.4'
O O 0.0106 0.0060 'International Tables Vol C Tables 4.2.6.8 and 6.1.1.4'
S S 0.1246 0.1234 'International Tables Vol C Tables 4.2.6.8 and 6.1.1.4'
Sn Sn -0.6537 1.4246 'International Tables Vol C Tables 4.2.6.8 and 6.1.1.4'

loop_
_geom_angle_atom_site_label_1
_geom_angle_atom_site_label_2
_geom_angle_atom_site_label_3
_geom_angle
_geom_angle_site_symmetry_1
_geom_angle_site_symmetry_3
_geom_angle_publ_flag
O1 Sn1 O2 84.91(15) . . ?
O1 Sn1 O3 82.23(14) . . ?
O2 Sn1 O3 79.88(14) . . ?
O1 Sn1 O4 80.08(14) . . ?
O2 Sn1 O4 82.09(14) . . ?
O3 Sn1 O4 155.71(12) . . ?
C1 O1 Sn1 144.1(4) . . ?
C28 O2 Sn1 144.4(4) . . ?
O1 C1 C6 122.4(5) . . ?
O1 C1 C2 122.1(5) . . ?
C6 C1 C2 115.4(5) . . ?
C3 C2 C1 122.0(5) . . ?
C3 C2 S1 115.3(4) . . ?
C1 C2 S1 122.1(4) . . ?
C4 C3 C2 122.4(5) . . ?
C3 C4 C5 115.3(5) . . ?
C3 C4 C7 123.8(5) . . ?
C5 C4 C7 120.9(5) . . ?
C6 C5 C4 123.3(5) . . ?
C5 C6 C1 121.5(5) . . ?
C5 C6 S4 115.3(4) . . ?
C1 C6 S4 122.7(4) . . ?
C9 C7 C4 112.1(5) . . ?
C9 C7 C8 109.5(5) . . ?
C4 C7 C8 108.2(5) . . ?
C9 C7 C10 107.8(5) . . ?
C4 C7 C10 110.2(5) . . ?
C8 C7 C10 108.9(5) . . ?
C12 S1 C2 104.2(3) . . ?
O3 C11 C16 119.5(5) . . ?
O3 C11 C12 119.8(5) . . ?
C16 C11 C12 120.4(5) . . ?
C13 C12 C11 118.8(5) . . ?
C13 C12 S1 121.6(4) . . ?
C11 C12 S1 119.5(4) . . ?
C14 C13 C12 122.1(5) . . ?
C13 C14 C15 118.1(5) . . ?
C13 C14 C24 119.5(5) . . ?
C15 C14 C24 122.4(5) . . ?
C16 C15 C14 120.4(5) . . ?
C11 C16 C15 120.1(5) . . ?
C11 C16 S2 119.3(4) . . ?
C15 C16 S2 120.4(4) . . ?
C11 O3 C17 114.9(4) . . ?
C11 O3 Sn1 115.5(3) . . ?
C17 O3 Sn1 129.4(3) . . ?
O3 C17 C18 108.9(4) . . ?
C19 C18 C23 119.8(6) . . ?
C19 C18 C17 121.0(5) . . ?
C23 C18 C17 119.2(5) . . ?
C20 C19 C18 120.4(6) . . ?
C21 C20 C19 120.6(6) . . ?
C20 C21 C22 119.4(6) . . ?
C21 C22 C23 120.3(6) . . ?
C18 C23 C22 119.5(6) . . ?
C25 C24 C27 108.7(6) . . ?
C25 C24 C14 112.9(5) . . ?
C27 C24 C14 109.1(5) . . ?
C25 C24 C26 107.9(6) . . ?
C27 C24 C26 109.4(6) . . ?
C14 C24 C26 108.9(5) . . ?
C29 S2 C16 105.4(3) . . ?
O2 C28 C33 123.0(5) . . ?
O2 C28 C29 122.4(5) . . ?
C33 C28 C29 114.5(5) . . ?
C30 C29 C28 122.0(5) . . ?
C30 C29 S2 115.6(4) . . ?
C28 C29 S2 121.7(4) . . ?
C29 C30 C31 122.5(5) . . ?
C32 C31 C30 116.3(5) . . ?
C32 C31 C34 124.4(6) . . ?
C30 C31 C34 119.3(6) . . ?
C32 C31 C38 114(2) . . ?
C30 C31 C38 128(2) . . ?
C31 C32 C33 122.5(5) . . ?
C32 C33 C28 122.2(5) . . ?
C32 C33 S3 115.7(4) . . ?
C28 C33 S3 121.7(4) . . ?
C37 C34 C31 111.4(9) . . ?
C37 C34 C36 108.1(9) . . ?
C31 C34 C36 111.7(8) . . ?
C37 C34 C35 109.3(9) . . ?
C31 C34 C35 107.8(8) . . ?
C36 C34 C35 108.4(9) . . ?
C39 C38 C41 113(5) . . ?
C39 C38 C31 110(5) . . ?
C41 C38 C31 107(4) . . ?
C39 C38 C40 109(4) . . ?
C41 C38 C40 105(5) . . ?
C31 C38 C40 113(4) . . ?
C43 S3 C33 104.3(3) . . ?
C47 C42 C43 121.5(5) . . ?
C47 C42 O4 119.6(5) . . ?
C43 C42 O4 118.4(5) . . ?
C44 C43 C42 117.7(5) . . ?
C44 C43 S3 122.1(4) . . ?
C42 C43 S3 120.1(4) . . ?
C45 C44 C43 122.7(5) . . ?
C44 C45 C46 118.2(5) . . ?
C44 C45 C55 122.2(5) . . ?
C46 C45 C55 119.6(5) . . ?
C47 C46 C45 120.4(5) . . ?
C42 C47 C46 119.5(5) . . ?
C42 C47 S4 119.3(4) . . ?
C46 C47 S4 121.0(4) . . ?
C42 O4 C48 115.7(4) . . ?
C42 O4 Sn1 115.3(3) . . ?
C48 O4 Sn1 128.8(3) . . ?
O4 C48 C49 107.2(4) . . ?
C54 C49 C50 119.1(6) . . ?
C54 C49 C48 121.1(5) . . ?
C50 C49 C48 119.7(5) . . ?
C51 C50 C49 119.7(6) . . ?
C52 C51 C50 121.3(6) . . ?
C51 C52 C53 119.5(6) . . ?
C54 C53 C52 120.1(6) . . ?
C53 C54 C49 120.4(6) . . ?
C57 C55 C58 110.2(7) . . ?
C57 C55 C45 111.9(6) . . ?
C58 C55 C45 112.4(6) . . ?
C57 C55 C56 106.4(8) . . ?
C58 C55 C56 108.6(6) . . ?
C45 C55 C56 107.0(6) . . ?
C6 S4 C47 104.6(2) . . ?
C65 C60 C61 118.4(6) . . ?
C65 C60 C59 120.7(6) . . ?
C61 C60 C59 120.9(6) . . ?
C62 C61 C60 121.4(7) . . ?
C61 C62 C63 119.1(8) . . ?
C64 C63 C62 119.8(8) . . ?
C65 C64 C63 120.8(8) . . ?
C64 C65 C60 120.4(7) . . ?
C72 C67 C68 117.8(7) . . ?
C72 C67 C66 121.9(7) . . ?
C68 C67 C66 120.2(7) . . ?
C69 C68 C67 121.1(7) . . ?
C70 C69 C68 120.3(7) . . ?
C69 C70 C71 119.0(6) . . ?
C72 C71 C70 120.2(7) . . ?
C67 C72 C71 121.6(7) . . ?
C75 C74 C79 120.0 . . ?
C75 C74 C73 127.1(7) . . ?
C79 C74 C73 112.7(7) . . ?
C74 C75 C76 120.0 . . ?
C75 C76 C77 120.0 . . ?
C78 C77 C76 120.0 . . ?
C77 C78 C79 120.0 . . ?
C78 C79 C74 120.0 . . ?

loop_
_geom_bond_atom_site_label_1
_geom_bond_atom_site_label_2
_geom_bond_distance
_geom_bond_site_symmetry_2
_geom_bond_publ_flag
Sn1 O1 2.071(4) . ?
Sn1 O2 2.072(4) . ?
Sn1 O3 2.479(4) . ?
Sn1 O4 2.487(4) . ?
O1 C1 1.321(6) . ?
O2 C28 1.314(6) . ?
C1 C6 1.409(7) . ?
C1 C2 1.413(7) . ?
C2 C3 1.401(8) . ?
C2 S1 1.780(6) . ?
C3 C4 1.395(8) . ?
C4 C5 1.398(8) . ?
C4 C7 1.533(8) . ?
C5 C6 1.393(7) . ?
C6 S4 1.774(5) . ?
C7 C9 1.525(8) . ?
C7 C8 1.544(8) . ?
C7 C10 1.552(9) . ?
S1 C12 1.772(6) . ?
C11 O3 1.386(6) . ?
C11 C16 1.389(8) . ?
C11 C12 1.398(8) . ?
C12 C13 1.395(8) . ?
C13 C14 1.394(8) . ?
C14 C15 1.408(8) . ?
C14 C24 1.538(8) . ?
C15 C16 1.400(8) . ?
C16 S2 1.790(6) . ?
O3 C17 1.457(7) . ?
C17 C18 1.505(8) . ?
C18 C19 1.382(8) . ?
C18 C23 1.392(8) . ?
C19 C20 1.381(9) . ?
C20 C21 1.380(9) . ?
C21 C22 1.390(10) . ?
C22 C23 1.398(9) . ?
C24 C25 1.522(9) . ?
C24 C27 1.535(10) . ?
C24 C26 1.550(9) . ?
S2 C29 1.780(6) . ?
C28 C33 1.423(7) . ?
C28 C29 1.427(7) . ?
C29 C30 1.391(8) . ?
C30 C31 1.402(8) . ?
C31 C32 1.384(8) . ?
C31 C34 1.536(15) . ?
C31 C38 1.55(7) . ?
C32 C33 1.400(7) . ?
C33 S3 1.781(6) . ?
C34 C37 1.530(13) . ?
C34 C36 1.546(12) . ?
C34 C35 1.561(16) . ?
C38 C39 1.44(8) . ?
C38 C41 1.54(7) . ?
C38 C40 1.60(6) . ?
S3 C43 1.770(6) . ?
C42 C47 1.380(8) . ?
C42 C43 1.395(7) . ?
C42 O4 1.404(6) . ?
C43 C44 1.391(8) . ?
C44 C45 1.373(8) . ?
C45 C46 1.414(7) . ?
C45 C55 1.544(8) . ?
C46 C47 1.386(8) . ?
C47 S4 1.786(6) . ?
O4 C48 1.454(6) . ?
C48 C49 1.500(8) . ?
C49 C54 1.399(8) . ?
C49 C50 1.406(8) . ?
C50 C51 1.388(9) . ?
C51 C52 1.380(9) . ?
C52 C53 1.396(9) . ?
C53 C54 1.394(8) . ?
C55 C57 1.488(11) . ?
C55 C58 1.512(9) . ?
C55 C56 1.566(11) . ?
C59 C60 1.519(9) . ?
C60 C65 1.391(9) . ?
C60 C61 1.396(9) . ?
C61 C62 1.375(11) . ?
C62 C63 1.390(12) . ?
C63 C64 1.384(12) . ?
C64 C65 1.366(10) . ?
C66 C67 1.513(9) . ?
C67 C72 1.376(10) . ?
C67 C68 1.399(10) . ?
C68 C69 1.388(9) . ?
C69 C70 1.380(10) . ?
C70 C71 1.392(9) . ?
C71 C72 1.387(9) . ?
C73 C74 1.512(11) . ?
C74 C75 1.3900 . ?
C74 C79 1.3900 . ?
C75 C76 1.3900 . ?
C76 C77 1.3900 . ?
C77 C78 1.3900 . ?
C78 C79 1.3900 . ?

loop_
_geom_torsion_atom_site_label_1
_geom_torsion_atom_site_label_2
_geom_torsion_atom_site_label_3
_geom_torsion_atom_site_label_4
_geom_torsion
_geom_torsion_site_symmetry_1
_geom_torsion_site_symmetry_2
_geom_torsion_site_symmetry_3
_geom_torsion_site_symmetry_4
_geom_torsion_publ_flag
Sn1 O1 C1 C6 -93.5(7) . . . . ?
Sn1 O1 C1 C2 90.2(7) . . . . ?
O1 C1 C2 C3 178.6(5) . . . . ?
C6 C1 C2 C3 2.1(8) . . . . ?
O1 C1 C2 S1 -10.9(8) . . . . ?
C6 C1 C2 S1 172.7(4) . . . . ?
C1 C2 C3 C4 0.7(8) . . . . ?
S1 C2 C3 C4 -170.5(4) . . . . ?
C2 C3 C4 C5 -3.0(8) . . . . ?
C2 C3 C4 C7 175.7(5) . . . . ?
C3 C4 C5 C6 2.8(8) . . . . ?
C7 C4 C5 C6 -176.0(5) . . . . ?
C4 C5 C6 C1 -0.1(9) . . . . ?
C4 C5 C6 S4 172.6(4) . . . . ?
O1 C1 C6 C5 -178.9(5) . . . . ?
C2 C1 C6 C5 -2.4(8) . . . . ?
O1 C1 C6 S4 9.1(8) . . . . ?
C2 C1 C6 S4 -174.5(4) . . . . ?
C3 C4 C7 C9 2.5(8) . . . . ?
C5 C4 C7 C9 -178.8(5) . . . . ?
C3 C4 C7 C8 -118.3(6) . . . . ?
C5 C4 C7 C8 60.3(7) . . . . ?
C3 C4 C7 C10 122.6(6) . . . . ?
C5 C4 C7 C10 -58.7(7) . . . . ?
C3 C2 S1 C12 -133.2(4) . . . . ?
C1 C2 S1 C12 55.6(5) . . . . ?
O3 C11 C12 C13 -175.4(5) . . . . ?
C16 C11 C12 C13 -1.2(8) . . . . ?
O3 C11 C12 S1 7.8(7) . . . . ?
C16 C11 C12 S1 -178.0(4) . . . . ?
C2 S1 C12 C13 75.6(5) . . . . ?
C2 S1 C12 C11 -107.7(5) . . . . ?
C11 C12 C13 C14 0.3(8) . . . . ?
S1 C12 C13 C14 177.0(4) . . . . ?
C12 C13 C14 C15 0.6(9) . . . . ?
C12 C13 C14 C24 -179.0(5) . . . . ?
C13 C14 C15 C16 -0.6(8) . . . . ?
C24 C14 C15 C16 179.1(5) . . . . ?
O3 C11 C16 C15 175.4(5) . . . . ?
C12 C11 C16 C15 1.3(8) . . . . ?
O3 C11 C16 S2 -9.7(7) . . . . ?
C12 C11 C16 S2 176.2(4) . . . . ?
C14 C15 C16 C11 -0.4(8) . . . . ?
C14 C15 C16 S2 -175.2(4) . . . . ?
C16 C11 O3 C17 95.9(6) . . . . ?
C12 C11 O3 C17 -89.9(6) . . . . ?
C16 C11 O3 Sn1 -88.4(5) . . . . ?
C12 C11 O3 Sn1 85.8(5) . . . . ?
C11 O3 C17 C18 171.0(5) . . . . ?
Sn1 O3 C17 C18 -3.9(7) . . . . ?
O3 C17 C18 C19 98.2(6) . . . . ?
O3 C17 C18 C23 -82.0(6) . . . . ?
C23 C18 C19 C20 0.1(9) . . . . ?
C17 C18 C19 C20 179.9(6) . . . . ?
C18 C19 C20 C21 0.3(10) . . . . ?
C19 C20 C21 C22 -1.1(10) . . . . ?
C20 C21 C22 C23 1.5(10) . . . . ?
C19 C18 C23 C22 0.2(9) . . . . ?
C17 C18 C23 C22 -179.5(5) . . . . ?
C21 C22 C23 C18 -1.0(9) . . . . ?
C13 C14 C24 C25 178.2(6) . . . . ?
C15 C14 C24 C25 -1.5(9) . . . . ?
C13 C14 C24 C27 -60.9(7) . . . . ?
C15 C14 C24 C27 119.4(7) . . . . ?
C13 C14 C24 C26 58.4(8) . . . . ?
C15 C14 C24 C26 -121.3(6) . . . . ?
C11 C16 S2 C29 105.8(5) . . . . ?
C15 C16 S2 C29 -79.3(5) . . . . ?
Sn1 O2 C28 C33 88.3(7) . . . . ?
Sn1 O2 C28 C29 -95.1(7) . . . . ?
O2 C28 C29 C30 -179.8(5) . . . . ?
C33 C28 C29 C30 -2.9(8) . . . . ?
O2 C28 C29 S2 9.8(8) . . . . ?
C33 C28 C29 S2 -173.3(4) . . . . ?
C16 S2 C29 C30 136.8(5) . . . . ?
C16 S2 C29 C28 -52.1(5) . . . . ?
C28 C29 C30 C31 0.4(9) . . . . ?
S2 C29 C30 C31 171.3(5) . . . . ?
C29 C30 C31 C32 2.6(9) . . . . ?
C29 C30 C31 C34 -179.4(7) . . . . ?
C29 C30 C31 C38 -165(3) . . . . ?
C30 C31 C32 C33 -3.0(9) . . . . ?
C34 C31 C32 C33 179.2(7) . . . . ?
C38 C31 C32 C33 166(3) . . . . ?
C31 C32 C33 C28 0.4(9) . . . . ?
C31 C32 C33 S3 -172.5(5) . . . . ?
O2 C28 C33 C32 179.4(5) . . . . ?
C29 C28 C33 C32 2.5(8) . . . . ?
O2 C28 C33 S3 -8.1(8) . . . . ?
C29 C28 C33 S3 175.1(4) . . . . ?
C32 C31 C34 C37 -0.7(12) . . . . ?
C30 C31 C34 C37 -178.5(7) . . . . ?
C32 C31 C34 C36 120.3(8) . . . . ?
C30 C31 C34 C36 -57.5(11) . . . . ?
C32 C31 C34 C35 -120.7(8) . . . . ?
C30 C31 C34 C35 61.6(9) . . . . ?
C32 C31 C38 C39 68(4) . . . . ?
C30 C31 C38 C39 -124(3) . . . . ?
C32 C31 C38 C41 -170(3) . . . . ?
C30 C31 C38 C41 -2(6) . . . . ?
C32 C31 C38 C40 -54(5) . . . . ?
C30 C31 C38 C40 113(3) . . . . ?
C32 C33 S3 C43 -133.9(4) . . . . ?
C28 C33 S3 C43 53.1(5) . . . . ?
C47 C42 C43 C44 -0.9(8) . . . . ?
O4 C42 C43 C44 -173.4(5) . . . . ?
C47 C42 C43 S3 -177.3(4) . . . . ?
O4 C42 C43 S3 10.2(7) . . . . ?
C33 S3 C43 C44 74.7(5) . . . . ?
C33 S3 C43 C42 -109.0(5) . . . . ?
C42 C43 C44 C45 0.9(8) . . . . ?
S3 C43 C44 C45 177.3(5) . . . . ?
C43 C44 C45 C46 -0.9(9) . . . . ?
C43 C44 C45 C55 176.7(6) . . . . ?
C44 C45 C46 C47 0.8(8) . . . . ?
C55 C45 C46 C47 -176.9(6) . . . . ?
C43 C42 C47 C46 0.8(8) . . . . ?
O4 C42 C47 C46 173.2(5) . . . . ?
C43 C42 C47 S4 176.9(4) . . . . ?
O4 C42 C47 S4 -10.7(7) . . . . ?
C45 C46 C47 C42 -0.7(8) . . . . ?
C45 C46 C47 S4 -176.7(4) . . . . ?
C47 C42 O4 C48 97.1(6) . . . . ?
C43 C42 O4 C48 -90.2(6) . . . . ?
C47 C42 O4 Sn1 -87.2(5) . . . . ?
C43 C42 O4 Sn1 85.4(5) . . . . ?
C42 O4 C48 C49 171.4(5) . . . . ?
Sn1 O4 C48 C49 -3.6(6) . . . . ?
O4 C48 C49 C54 97.6(6) . . . . ?
O4 C48 C49 C50 -78.4(6) . . . . ?
C54 C49 C50 C51 0.0(9) . . . . ?
C48 C49 C50 C51 176.1(5) . . . . ?
C49 C50 C51 C52 0.0(9) . . . . ?
C50 C51 C52 C53 0.4(10) . . . . ?
C51 C52 C53 C54 -0.9(10) . . . . ?
C52 C53 C54 C49 0.9(9) . . . . ?
C50 C49 C54 C53 -0.5(9) . . . . ?
C48 C49 C54 C53 -176.5(5) . . . . ?
C44 C45 C55 C57 143.5(8) . . . . ?
C46 C45 C55 C57 -39.0(10) . . . . ?
C44 C45 C55 C58 18.8(9) . . . . ?
C46 C45 C55 C58 -163.6(6) . . . . ?
C44 C45 C55 C56 -100.3(8) . . . . ?
C46 C45 C55 C56 77.3(8) . . . . ?
C5 C6 S4 C47 135.7(4) . . . . ?
C1 C6 S4 C47 -51.8(5) . . . . ?
C42 C47 S4 C6 106.6(5) . . . . ?
C46 C47 S4 C6 -77.4(5) . . . . ?
C65 C60 C61 C62 1.5(9) . . . . ?
C59 C60 C61 C62 -178.8(6) . . . . ?
C60 C61 C62 C63 1.3(10) . . . . ?
C61 C62 C63 C64 -2.6(11) . . . . ?
C62 C63 C64 C65 1.1(11) . . . . ?
C63 C64 C65 C60 1.8(10) . . . . ?
C61 C60 C65 C64 -3.1(9) . . . . ?
C59 C60 C65 C64 177.3(6) . . . . ?
C72 C67 C68 C69 0.0(11) . . . . ?
C66 C67 C68 C69 176.9(7) . . . . ?
C67 C68 C69 C70 0.1(11) . . . . ?
C68 C69 C70 C71 0.6(10) . . . . ?
C69 C70 C71 C72 -1.3(10) . . . . ?
C68 C67 C72 C71 -0.7(11) . . . . ?
C66 C67 C72 C71 -177.6(7) . . . . ?
C70 C71 C72 C67 1.4(11) . . . . ?
C79 C74 C75 C76 0.0 . . . . ?
C73 C74 C75 C76 -174.2(8) . . . . ?
C74 C75 C76 C77 0.0 . . . . ?
C75 C76 C77 C78 0.0 . . . . ?
C76 C77 C78 C79 0.0 . . . . ?
C77 C78 C79 C74 0.0 . . . . ?
C75 C74 C79 C78 0.0 . . . . ?
C73 C74 C79 C78 175.0(7) . . . . ?
